data_1550554
loop_
_publ_author_name
'Jones, Cameron'
'Dange, Deepak'
'Gair, Andrew'
'Jones, Dafydd'
'Juckel, Martin'
'Aldridge, Simon'

_publ_section_title
;
 Acyclic 1,2-Dimagnesioethanes/-ethene Derived from Magnesium(I)
 Compounds: Multipurpose Reagents for Organometallic Synthesis
;
_journal_name_full 'Chemical Science'
_journal_paper_doi 10.1039/C9SC00200F
_journal_year 2019
_chemical_formula_sum 'C103 H120 N2 Si2 Zn2'
_chemical_formula_weight 1572.92
_space_group_crystal_system monoclinic
_space_group_IT_number 9
_space_group_name_Hall 'C -2yc'
_space_group_name_H-M_alt 'C 1 c 1'
_symmetry_space_group_name_Hall 'C -2yc'
_symmetry_space_group_name_H-M 'C 1 c 1'
_atom_sites_solution_hydrogens geom
_audit_creation_method SHELXL-2016/6
_audit_update_record
;
2019-01-11 deposited with the CCDC.
2019-02-04 downloaded from the CCDC.
;
_cell_angle_alpha 90
_cell_angle_beta 98.531(2)
_cell_angle_gamma 90
_cell_formula_units_Z 4
_cell_length_a 14.8102(4)
_cell_length_b 18.9756(4)
_cell_length_c 31.5018(9)
_cell_measurement_reflns_used 13770
_cell_measurement_temperature 123(2)
_cell_measurement_theta_max 25.50
_cell_measurement_theta_min 2.97
_cell_volume 8755.1(4)
_computing_cell_refinement 'Bruker SAINT'
_computing_data_collection 'Bruker APEX2'
_computing_data_reduction 'Bruker SAINT'
_computing_molecular_graphics 'Bruker SHELXTL'
_computing_publication_material 'Bruker SHELXTL'
_computing_structure_refinement 'SHELXL-2016/6 (Sheldrick, 2016)'
_computing_structure_solution 'SHELXS-97 (Sheldrick 2008)'
_diffrn_ambient_temperature 123(2)
_diffrn_measured_fraction_theta_full 0.998
_diffrn_measured_fraction_theta_max 0.998
_diffrn_measurement_device_type graphite
_diffrn_radiation_type MoK\a
_diffrn_radiation_wavelength 0.71073
_diffrn_reflns_av_R_equivalents 0.0481
_diffrn_reflns_av_unetI/netI 0.0731
_diffrn_reflns_Laue_measured_fraction_full 0.998
_diffrn_reflns_Laue_measured_fraction_max 0.998
_diffrn_reflns_limit_h_max 17
_diffrn_reflns_limit_h_min -17
_diffrn_reflns_limit_k_max 22
_diffrn_reflns_limit_k_min -21
_diffrn_reflns_limit_l_max 38
_diffrn_reflns_limit_l_min -33
_diffrn_reflns_number 33281
_diffrn_reflns_point_group_measured_fraction_full 0.998
_diffrn_reflns_point_group_measured_fraction_max 0.998
_diffrn_reflns_theta_full 25.242
_diffrn_reflns_theta_max 25.499
_diffrn_reflns_theta_min 2.975
_diffrn_source 'fine-focus sealed tube'
_exptl_absorpt_coefficient_mu 0.623
_exptl_absorpt_correction_T_max 0.8803
_exptl_absorpt_correction_T_min 0.8401
_exptl_absorpt_correction_type multi-scan
_exptl_absorpt_process_details 'Sortav (Blessing)'
_exptl_crystal_colour colourless
_exptl_crystal_density_diffrn 1.193
_exptl_crystal_description block
_exptl_crystal_F_000 3360
_exptl_crystal_size_max 0.280
_exptl_crystal_size_mid 0.250
_exptl_crystal_size_min 0.210
_refine_diff_density_max 0.633
_refine_diff_density_min -0.370
_refine_diff_density_rms 0.060
_refine_ls_abs_structure_details
;
 Refined as an inversion twin.
;
_refine_ls_abs_structure_Flack 0.464(11)
_refine_ls_extinction_method none
_refine_ls_goodness_of_fit_ref 1.020
_refine_ls_hydrogen_treatment constr
_refine_ls_matrix_type full
_refine_ls_number_parameters 999
_refine_ls_number_reflns 13774
_refine_ls_number_restraints 30
_refine_ls_restrained_S_all 1.039
_refine_ls_R_factor_all 0.0634
_refine_ls_R_factor_gt 0.0460
_refine_ls_shift/su_max 0.001
_refine_ls_shift/su_mean 0.000
_refine_ls_structure_factor_coef Fsqd
_refine_ls_weighting_details 'w=1/[\s^2^(Fo^2^)+(0.0354P)^2^+7.3122P] where P=(Fo^2^+2Fc^2^)/3'
_refine_ls_weighting_scheme calc
_refine_ls_wR_factor_gt 0.0852
_refine_ls_wR_factor_ref 0.0917
_reflns_Friedel_coverage 0.999
_reflns_Friedel_fraction_full 0.998
_reflns_Friedel_fraction_max 0.998
_reflns_number_gt 11501
_reflns_number_total 13774
_reflns_threshold_expression 'I > 2\s(I)'
_cod_data_source_file c9sc00200f2.cif
_cod_data_source_block Cj1320
_cod_database_code 1550554
_shelx_shelxl_version_number 2016/6
_shelx_space_group_comment
;
The symmetry employed for this shelxl refinement is uniquely defined
by the following loop, which should always be used as a source of
symmetry information in preference to the above space-group names.
They are only intended as comments.
;
_shelx_estimated_absorpt_t_min 0.845
_shelx_estimated_absorpt_t_max 0.880

loop_
_space_group_symop_operation_xyz
'x, y, z'
'x, -y, z+1/2'
'x+1/2, y+1/2, z'
'x+1/2, -y+1/2, z+1/2'

loop_
_atom_site_label
_atom_site_type_symbol
_atom_site_fract_x
_atom_site_fract_y
_atom_site_fract_z
_atom_site_U_iso_or_equiv
_atom_site_adp_type
_atom_site_occupancy
_atom_site_site_symmetry_order
_atom_site_calc_flag
_atom_site_refinement_flags_posn
_atom_site_refinement_flags_adp
Zn1 Zn 0.01194(3) 0.73203(3) 0.71875(2) 0.01591(15) Uani 1 1 d . .
Si1 Si 0.13868(10) 0.82319(8) 0.67355(5) 0.0186(3) Uani 1 1 d . .
N1 N 0.0397(3) 0.7715(2) 0.66819(13) 0.0154(10) Uani 1 1 d . .
C1 C -0.0142(3) 0.7600(3) 0.62765(15) 0.0156(12) Uani 1 1 d . .
Zn2 Zn -0.05000(4) 0.79686(3) 0.85604(2) 0.01838(15) Uani 1 1 d . .
Si2 Si -0.09427(11) 0.72890(9) 0.94075(5) 0.0202(4) Uani 1 1 d . .
N2 N -0.0782(3) 0.8046(2) 0.91156(13) 0.0166(10) Uani 1 1 d . .
C2 C 0.0025(3) 0.7004(3) 0.60222(16) 0.0163(12) Uani 1 1 d . .
C3 C -0.0461(3) 0.6933(3) 0.56140(16) 0.0183(12) Uani 1 1 d . .
H3 H -0.032709 0.654270 0.544493 0.022 Uiso 1 1 calc R U
C4 C -0.1128(4) 0.7397(3) 0.54402(16) 0.0198(12) Uani 1 1 d . .
C5 C -0.1344(4) 0.7943(3) 0.56986(16) 0.0197(12) Uani 1 1 d . .
H5 H -0.182972 0.825288 0.559281 0.024 Uiso 1 1 calc R U
C6 C -0.0868(4) 0.8051(3) 0.61120(17) 0.0199(12) Uani 1 1 d . .
C7 C -0.1252(4) 0.8610(3) 0.63844(17) 0.0203(13) Uani 1 1 d . .
H7 H -0.092944 0.854258 0.668364 0.024 Uiso 1 1 calc R U
C8 C -0.1071(4) 0.9376(3) 0.62661(16) 0.0217(13) Uani 1 1 d . .
C9 C -0.0669(4) 0.9565(3) 0.59077(18) 0.0279(14) Uani 1 1 d . .
H9 H -0.054702 0.921091 0.571030 0.033 Uiso 1 1 calc R U
C10 C -0.0444(5) 1.0260(3) 0.5836(2) 0.0417(18) Uani 1 1 d . .
H10 H -0.016803 1.037653 0.559120 0.050 Uiso 1 1 calc R U
C11 C -0.0617(5) 1.0780(4) 0.6113(2) 0.0469(19) Uani 1 1 d . .
H11 H -0.045325 1.125435 0.606654 0.056 Uiso 1 1 calc R U
C12 C -0.1030(5) 1.0603(3) 0.6458(2) 0.0434(18) Uani 1 1 d . .
H12 H -0.116512 1.096221 0.664959 0.052 Uiso 1 1 calc R U
C13 C -0.1252(4) 0.9914(3) 0.6534(2) 0.0307(15) Uani 1 1 d . .
H13 H -0.153838 0.980813 0.677728 0.037 Uiso 1 1 calc R U
C14 C -0.2254(4) 0.8451(3) 0.64008(15) 0.0194(13) Uani 1 1 d . .
C15 C -0.2967(4) 0.8896(3) 0.62523(17) 0.0237(13) Uani 1 1 d . .
H15 H -0.284340 0.933965 0.613380 0.028 Uiso 1 1 calc R U
C16 C -0.3867(4) 0.8702(3) 0.62741(18) 0.0315(15) Uani 1 1 d . .
H16 H -0.434930 0.902037 0.617780 0.038 Uiso 1 1 calc R U
C17 C -0.4063(4) 0.8056(3) 0.64332(18) 0.0305(15) Uani 1 1 d . .
H17 H -0.467819 0.792938 0.644875 0.037 Uiso 1 1 calc R U
C18 C -0.3364(4) 0.7590(3) 0.65707(17) 0.0307(15) Uani 1 1 d . .
H18 H -0.349376 0.713664 0.667494 0.037 Uiso 1 1 calc R U
C19 C -0.2465(4) 0.7793(3) 0.65545(17) 0.0248(14) Uani 1 1 d . .
H19 H -0.198326 0.747432 0.665104 0.030 Uiso 1 1 calc R U
C20 C 0.0679(4) 0.6429(3) 0.62164(16) 0.0189(12) Uani 1 1 d . .
H20 H 0.123878 0.666542 0.636885 0.023 Uiso 1 1 calc R U
C21 C 0.0278(4) 0.5977(3) 0.65446(16) 0.0174(12) Uani 1 1 d . .
C22 C -0.0613(3) 0.6062(3) 0.66347(17) 0.0187(13) Uani 1 1 d . .
H22 H -0.097808 0.643873 0.650652 0.022 Uiso 1 1 calc R U
C23 C -0.0972(4) 0.5600(3) 0.69099(17) 0.0235(13) Uani 1 1 d . .
H23 H -0.157392 0.566871 0.697170 0.028 Uiso 1 1 calc R U
C24 C -0.0459(4) 0.5044(3) 0.70929(18) 0.0270(14) Uani 1 1 d . .
H24 H -0.071051 0.472152 0.727413 0.032 Uiso 1 1 calc R U
C25 C 0.0427(4) 0.4959(3) 0.70106(18) 0.0313(15) Uani 1 1 d . .
H25 H 0.078651 0.457796 0.713707 0.038 Uiso 1 1 calc R U
C26 C 0.0789(4) 0.5426(3) 0.67455(17) 0.0228(13) Uani 1 1 d . .
H26 H 0.140386 0.536848 0.669919 0.027 Uiso 1 1 calc R U
C27 C 0.0975(4) 0.5945(3) 0.58755(16) 0.0180(12) Uani 1 1 d . .
C28 C 0.0417(4) 0.5396(3) 0.56998(17) 0.0227(13) Uani 1 1 d . .
H28 H -0.015047 0.531294 0.579730 0.027 Uiso 1 1 calc R U
C29 C 0.0685(4) 0.4969(3) 0.53829(18) 0.0309(15) Uani 1 1 d . .
H29 H 0.029274 0.460298 0.526045 0.037 Uiso 1 1 calc R U
C30 C 0.1510(4) 0.5070(3) 0.52452(18) 0.0297(15) Uani 1 1 d . .
H30 H 0.168522 0.477802 0.502644 0.036 Uiso 1 1 calc R U
C31 C 0.2076(4) 0.5588(3) 0.54220(19) 0.0314(16) Uani 1 1 d . .
H31 H 0.265370 0.564995 0.532994 0.038 Uiso 1 1 calc R U
C32 C 0.1820(4) 0.6035(3) 0.57393(18) 0.0263(14) Uani 1 1 d . .
H32 H 0.222095 0.639716 0.586020 0.032 Uiso 1 1 calc R U
C33 C -0.1637(4) 0.7290(3) 0.49928(17) 0.0252(13) Uani 1 1 d . .
H33A H -0.182586 0.679564 0.495629 0.038 Uiso 1 1 calc R U
H33B H -0.123759 0.740966 0.478175 0.038 Uiso 1 1 calc R U
H33C H -0.217796 0.759344 0.494998 0.038 Uiso 1 1 calc R U
C34 C 0.1980(4) 0.8118(3) 0.62479(19) 0.0297(15) Uani 1 1 d . .
H34 H 0.194679 0.760381 0.617724 0.036 Uiso 1 1 calc R U
C35 C 0.1508(4) 0.8501(4) 0.58481(18) 0.0366(17) Uani 1 1 d . .
H35A H 0.183362 0.840173 0.560551 0.055 Uiso 1 1 calc R U
H35B H 0.151365 0.900958 0.590238 0.055 Uiso 1 1 calc R U
H35C H 0.087599 0.833698 0.578021 0.055 Uiso 1 1 calc R U
C36 C 0.3009(4) 0.8311(4) 0.6322(2) 0.0453(19) Uani 1 1 d . .
H36A H 0.308008 0.881027 0.639950 0.068 Uiso 1 1 calc R U
H36B H 0.326885 0.822361 0.605841 0.068 Uiso 1 1 calc R U
H36C H 0.332733 0.802147 0.655494 0.068 Uiso 1 1 calc R U
C37 C 0.1093(4) 0.9185(3) 0.68094(16) 0.0194(13) Uani 1 1 d . .
H37 H 0.058637 0.929188 0.657103 0.023 Uiso 1 1 calc R U
C38 C 0.0685(4) 0.9304(3) 0.72232(16) 0.0251(14) Uani 1 1 d . .
H38A H 0.046543 0.979059 0.723078 0.038 Uiso 1 1 calc R U
H38B H 0.115403 0.921950 0.747178 0.038 Uiso 1 1 calc R U
H38C H 0.017430 0.897847 0.723168 0.038 Uiso 1 1 calc R U
C39 C 0.1830(4) 0.9739(3) 0.67690(19) 0.0331(16) Uani 1 1 d . .
H39A H 0.231204 0.970548 0.701740 0.050 Uiso 1 1 calc R U
H39B H 0.155734 1.021013 0.675850 0.050 Uiso 1 1 calc R U
H39C H 0.209100 0.965390 0.650545 0.050 Uiso 1 1 calc R U
C40 C 0.2092(3) 0.7878(3) 0.72473(17) 0.0212(13) Uani 1 1 d . .
H40 H 0.166372 0.785649 0.746417 0.025 Uiso 1 1 calc R U
C41 C 0.2421(4) 0.7120(3) 0.7202(2) 0.0303(15) Uani 1 1 d . .
H41A H 0.269085 0.694148 0.748429 0.045 Uiso 1 1 calc R U
H41B H 0.287988 0.711180 0.700775 0.045 Uiso 1 1 calc R U
H41C H 0.190209 0.682309 0.708503 0.045 Uiso 1 1 calc R U
C42 C 0.2893(4) 0.8352(3) 0.74492(19) 0.0329(15) Uani 1 1 d . .
H42A H 0.337296 0.834863 0.726611 0.049 Uiso 1 1 calc R U
H42B H 0.313917 0.817207 0.773453 0.049 Uiso 1 1 calc R U
H42C H 0.267250 0.883475 0.747470 0.049 Uiso 1 1 calc R U
C43 C -0.0059(4) 0.7160(3) 0.77963(17) 0.0165(13) Uani 1 1 d . .
C44 C -0.0897(4) 0.6689(3) 0.77953(16) 0.0178(12) Uani 1 1 d . .
C45 C -0.1739(4) 0.6915(3) 0.75832(17) 0.0226(13) Uani 1 1 d . .
H45 H -0.177585 0.735664 0.743944 0.027 Uiso 1 1 calc R U
C46 C -0.2520(4) 0.6519(3) 0.75750(18) 0.0261(14) Uani 1 1 d . .
H46 H -0.308318 0.669146 0.742778 0.031 Uiso 1 1 calc R U
C47 C -0.2493(4) 0.5875(3) 0.77785(17) 0.0248(14) Uani 1 1 d . .
H47 H -0.302848 0.559594 0.776904 0.030 Uiso 1 1 calc R U
C48 C -0.1667(4) 0.5644(3) 0.79969(18) 0.0256(14) Uani 1 1 d . .
H48 H -0.163122 0.519903 0.813629 0.031 Uiso 1 1 calc R U
C49 C -0.0890(4) 0.6056(3) 0.80142(17) 0.0230(13) Uani 1 1 d . .
H49 H -0.033893 0.590055 0.818071 0.028 Uiso 1 1 calc R U
C50 C 0.0820(4) 0.6813(3) 0.79997(17) 0.0171(12) Uani 1 1 d . .
C51 C 0.1078(4) 0.6158(3) 0.78530(18) 0.0223(14) Uani 1 1 d . .
H51 H 0.070469 0.594591 0.761595 0.027 Uiso 1 1 calc R U
C52 C 0.1843(4) 0.5814(3) 0.8037(2) 0.0316(15) Uani 1 1 d . .
H52 H 0.198970 0.536457 0.793264 0.038 Uiso 1 1 calc R U
C53 C 0.2410(4) 0.6120(4) 0.8378(2) 0.0371(17) Uani 1 1 d . .
H53 H 0.293701 0.587830 0.851304 0.044 Uiso 1 1 calc R U
C54 C 0.2199(4) 0.6775(4) 0.8518(2) 0.0353(16) Uani 1 1 d . .
H54 H 0.259652 0.699548 0.874354 0.042 Uiso 1 1 calc R U
C55 C 0.1408(4) 0.7122(3) 0.83320(17) 0.0228(14) Uani 1 1 d . .
H55 H 0.127000 0.757496 0.843383 0.027 Uiso 1 1 calc R U
C56 C -0.0226(4) 0.7893(3) 0.79739(17) 0.0177(13) Uani 1 1 d . .
H56A H -0.073827 0.810972 0.778040 0.021 Uiso 1 1 calc R U
H56B H 0.032307 0.818191 0.795501 0.021 Uiso 1 1 calc R U
C57 C -0.0940(3) 0.8734(3) 0.92696(15) 0.0148(12) Uani 1 1 d . .
C58 C -0.1804(4) 0.9064(3) 0.91711(16) 0.0166(12) Uani 1 1 d . .
C59 C -0.1946(4) 0.9729(3) 0.93271(16) 0.0190(12) Uani 1 1 d . .
H59 H -0.253352 0.993624 0.925889 0.023 Uiso 1 1 calc R U
C60 C -0.1266(4) 1.0104(3) 0.95790(16) 0.0186(12) Uani 1 1 d . .
C61 C -0.0410(4) 0.9787(3) 0.96601(15) 0.0185(12) Uani 1 1 d . .
H61 H 0.007339 1.003719 0.982640 0.022 Uiso 1 1 calc R U
C62 C -0.0232(3) 0.9123(3) 0.95097(16) 0.0170(12) Uani 1 1 d . .
C63 C 0.0745(3) 0.8840(3) 0.95537(16) 0.0156(12) Uani 1 1 d . .
H63 H 0.070017 0.831602 0.957851 0.019 Uiso 1 1 calc R U
C64 C 0.1154(3) 0.8987(3) 0.91409(16) 0.0171(12) Uani 1 1 d . .
C65 C 0.0786(4) 0.9472(3) 0.88381(18) 0.0276(15) Uani 1 1 d . .
H65 H 0.025872 0.973357 0.887961 0.033 Uiso 1 1 calc R U
C66 C 0.1190(4) 0.9577(3) 0.84718(18) 0.0320(15) Uani 1 1 d . .
H66 H 0.092529 0.990524 0.826134 0.038 Uiso 1 1 calc R U
C67 C 0.1960(4) 0.9218(3) 0.84082(17) 0.0266(14) Uani 1 1 d . .
H67 H 0.223203 0.930091 0.815791 0.032 Uiso 1 1 calc R U
C68 C 0.2335(4) 0.8739(3) 0.87089(18) 0.0250(14) Uani 1 1 d . .
H68 H 0.287097 0.848894 0.866753 0.030 Uiso 1 1 calc R U
C69 C 0.1938(4) 0.8618(3) 0.90711(17) 0.0205(13) Uani 1 1 d . .
H69 H 0.219906 0.828038 0.927598 0.025 Uiso 1 1 calc R U
C70 C 0.1376(3) 0.9089(3) 0.99506(16) 0.0173(12) Uani 1 1 d . .
C71 C 0.1441(4) 0.8711(4) 1.03259(18) 0.0332(16) Uani 1 1 d . .
H71 H 0.107532 0.830150 1.033581 0.040 Uiso 1 1 calc R U
C72 C 0.2032(4) 0.8913(4) 1.06935(19) 0.0389(17) Uani 1 1 d . .
H72 H 0.205551 0.864754 1.095046 0.047 Uiso 1 1 calc R U
C73 C 0.2576(4) 0.9494(3) 1.06839(18) 0.0283(14) Uani 1 1 d . .
H73 H 0.298242 0.963446 1.093139 0.034 Uiso 1 1 calc R U
C74 C 0.2520(5) 0.9870(4) 1.0307(2) 0.0399(18) Uani 1 1 d . .
H74 H 0.289785 1.027208 1.029445 0.048 Uiso 1 1 calc R U
C75 C 0.1929(4) 0.9673(3) 0.99509(18) 0.0336(16) Uani 1 1 d . .
H75 H 0.189965 0.994663 0.969667 0.040 Uiso 1 1 calc R U
C76 C -0.2551(3) 0.8706(3) 0.88567(16) 0.0196(13) Uani 1 1 d . .
H76 H -0.245520 0.818922 0.890607 0.023 Uiso 1 1 calc R U
C77 C -0.3519(4) 0.8853(3) 0.89545(17) 0.0217(13) Uani 1 1 d . .
C78 C -0.3731(4) 0.8627(3) 0.93429(19) 0.0297(15) Uani 1 1 d . .
H78 H -0.327277 0.840379 0.954104 0.036 Uiso 1 1 calc R U
C79 C -0.4594(4) 0.8716(4) 0.9451(2) 0.0379(17) Uani 1 1 d . .
H79 H -0.472368 0.855871 0.972219 0.045 Uiso 1 1 calc R U
C80 C -0.5256(4) 0.9029(4) 0.9171(2) 0.0410(18) Uani 1 1 d . .
H80 H -0.585133 0.908803 0.924344 0.049 Uiso 1 1 calc R U
C81 C -0.5064(4) 0.9259(4) 0.8783(2) 0.0440(19) Uani 1 1 d . .
H81 H -0.552796 0.947643 0.858565 0.053 Uiso 1 1 calc R U
C82 C -0.4191(4) 0.9175(3) 0.8676(2) 0.0338(15) Uani 1 1 d . .
H82 H -0.406057 0.934280 0.840707 0.041 Uiso 1 1 calc R U
C83 C -0.2427(4) 0.8826(3) 0.83920(17) 0.0221(13) Uani 1 1 d . .
C84 C -0.2958(4) 0.8450(3) 0.80717(19) 0.0335(16) Uani 1 1 d . .
H84 H -0.338119 0.811428 0.814782 0.040 Uiso 1 1 calc R U
C85 C -0.2887(5) 0.8552(4) 0.76410(19) 0.0361(17) Uani 1 1 d . .
H85 H -0.327585 0.830093 0.742560 0.043 Uiso 1 1 calc R U
C86 C -0.2255(5) 0.9015(4) 0.7529(2) 0.0409(18) Uani 1 1 d . .
H86 H -0.219806 0.908151 0.723495 0.049 Uiso 1 1 calc R U
C87 C -0.1703(4) 0.9384(3) 0.78408(19) 0.0330(16) Uani 1 1 d . .
H87 H -0.126149 0.970363 0.776261 0.040 Uiso 1 1 calc R U
C88 C -0.1788(4) 0.9292(3) 0.82709(17) 0.0251(14) Uani 1 1 d . .
H88 H -0.140449 0.954991 0.848455 0.030 Uiso 1 1 calc R U
C89 C -0.1449(4) 1.0817(3) 0.97531(19) 0.0291(14) Uani 1 1 d . .
H89A H -0.174203 1.076190 1.001049 0.044 Uiso 1 1 calc R U
H89B H -0.185406 1.108216 0.953562 0.044 Uiso 1 1 calc R U
H89C H -0.087221 1.107190 0.982691 0.044 Uiso 1 1 calc R U
C90 C -0.0100(5) 0.6641(3) 0.9235(2) 0.0434(18) Uani 1 1 d . .
H90 H -0.013230 0.671989 0.891956 0.052 Uiso 1 1 calc R U
C91 C 0.0891(5) 0.6822(4) 0.9423(2) 0.047(2) Uani 1 1 d . .
H91A H 0.129954 0.645212 0.934620 0.071 Uiso 1 1 calc R U
H91B H 0.094599 0.685461 0.973660 0.071 Uiso 1 1 calc R U
H91C H 0.106028 0.727417 0.930710 0.071 Uiso 1 1 calc R U
C92 C -0.0303(6) 0.5864(4) 0.9278(3) 0.063(2) Uani 1 1 d . .
H92A H -0.030243 0.574746 0.958074 0.094 Uiso 1 1 calc R U
H92B H 0.016598 0.558494 0.916500 0.094 Uiso 1 1 calc R U
H92C H -0.090275 0.575589 0.911443 0.094 Uiso 1 1 calc R U
C93 C -0.2153(4) 0.6931(3) 0.92570(18) 0.0310(15) Uani 1 1 d . .
H93 H -0.257047 0.732783 0.930538 0.037 Uiso 1 1 calc R U
C94 C -0.2368(4) 0.6753(3) 0.87792(18) 0.0318(15) Uani 1 1 d . .
H94A H -0.302643 0.667677 0.870138 0.048 Uiso 1 1 calc R U
H94B H -0.203934 0.632484 0.872006 0.048 Uiso 1 1 calc R U
H94C H -0.217703 0.714473 0.861010 0.048 Uiso 1 1 calc R U
C95 C -0.2411(5) 0.6323(4) 0.9530(2) 0.058(2) Uani 1 1 d . .
H95A H -0.200234 0.592322 0.950536 0.087 Uiso 1 1 calc R U
H95B H -0.304268 0.618099 0.942925 0.087 Uiso 1 1 calc R U
H95C H -0.235340 0.647210 0.983034 0.087 Uiso 1 1 calc R U
C96 C -0.0749(4) 0.7515(3) 1.00035(17) 0.0274(15) Uani 1 1 d . .
H96 H -0.022364 0.785164 1.004781 0.033 Uiso 1 1 calc R U
C97 C -0.0471(5) 0.6881(4) 1.0300(2) 0.0445(18) Uani 1 1 d . .
H97A H -0.098556 0.655275 1.028675 0.067 Uiso 1 1 calc R U
H97B H -0.030165 0.704668 1.059608 0.067 Uiso 1 1 calc R U
H97C H 0.005087 0.663980 1.020697 0.067 Uiso 1 1 calc R U
C98 C -0.1546(4) 0.7894(3) 1.01448(18) 0.0329(15) Uani 1 1 d . .
H98A H -0.141170 0.799353 1.045293 0.049 Uiso 1 1 calc R U
H98B H -0.209149 0.759661 1.008769 0.049 Uiso 1 1 calc R U
H98C H -0.165259 0.833699 0.998587 0.049 Uiso 1 1 calc R U
C99 C 0.4907(7) 0.6759(6) 0.9032(3) 0.107(4) Uani 1 1 d D .
H99A H 0.542743 0.643930 0.910391 0.161 Uiso 1 1 calc R U
H99B H 0.433824 0.648728 0.899972 0.161 Uiso 1 1 calc R U
H99C H 0.490554 0.710694 0.926106 0.161 Uiso 1 1 calc R U
C100 C 0.4983(9) 0.7119(6) 0.8629(4) 0.138(5) Uani 1 1 d D U
H10H H 0.557438 0.737037 0.865461 0.165 Uiso 1 1 calc R U
H10I H 0.448757 0.747152 0.856776 0.165 Uiso 1 1 calc R U
C101 C 0.4919(6) 0.6607(6) 0.8277(3) 0.095(3) Uani 1 1 d D U
H10A H 0.539115 0.623975 0.835259 0.114 Uiso 1 1 calc R U
H10B H 0.431538 0.637290 0.824894 0.114 Uiso 1 1 calc R U
C102 C 0.5035(7) 0.6914(7) 0.7863(4) 0.115(4) Uani 1 1 d D U
H10C H 0.461346 0.732120 0.781767 0.138 Uiso 1 1 calc R U
H10D H 0.566143 0.710958 0.789701 0.138 Uiso 1 1 calc R U
C103 C 0.4913(7) 0.6524(8) 0.7471(4) 0.144(5) Uani 1 1 d D U
H10E H 0.432261 0.628182 0.743731 0.215 Uiso 1 1 calc R U
H10F H 0.540398 0.617595 0.747762 0.215 Uiso 1 1 calc R U
H10G H 0.492985 0.684657 0.722938 0.215 Uiso 1 1 calc R U

loop_
_atom_site_aniso_label
_atom_site_aniso_U_11
_atom_site_aniso_U_22
_atom_site_aniso_U_33
_atom_site_aniso_U_23
_atom_site_aniso_U_13
_atom_site_aniso_U_12
Zn1 0.0162(3) 0.0197(4) 0.0123(3) -0.0004(3) 0.0036(2) -0.0009(3)
Si1 0.0183(8) 0.0223(9) 0.0159(8) -0.0018(7) 0.0050(6) -0.0057(7)
N1 0.018(2) 0.019(3) 0.009(2) -0.0035(19) 0.0007(18) -0.001(2)
C1 0.020(3) 0.014(3) 0.014(3) -0.001(2) 0.004(2) -0.001(2)
Zn2 0.0237(4) 0.0184(4) 0.0141(3) -0.0016(3) 0.0062(3) -0.0002(3)
Si2 0.0274(9) 0.0145(9) 0.0202(8) -0.0007(7) 0.0083(7) -0.0010(8)
N2 0.021(3) 0.018(3) 0.013(2) -0.0003(19) 0.0074(19) 0.001(2)
C2 0.019(3) 0.015(3) 0.015(3) -0.001(2) 0.003(2) -0.007(2)
C3 0.021(3) 0.016(3) 0.018(3) -0.007(2) 0.005(2) -0.001(2)
C4 0.025(3) 0.022(3) 0.012(3) -0.005(2) 0.002(2) -0.005(3)
C5 0.024(3) 0.020(3) 0.015(3) 0.005(2) 0.002(2) 0.002(3)
C6 0.028(3) 0.018(3) 0.015(3) -0.001(2) 0.006(2) -0.002(3)
C7 0.025(3) 0.021(3) 0.012(3) -0.003(2) -0.005(2) 0.006(3)
C8 0.023(3) 0.022(3) 0.016(3) -0.002(2) -0.013(2) 0.001(3)
C9 0.038(4) 0.023(4) 0.019(3) 0.004(3) -0.006(3) -0.005(3)
C10 0.060(5) 0.034(4) 0.026(4) 0.008(3) -0.011(3) -0.011(4)
C11 0.062(5) 0.024(4) 0.047(4) 0.003(3) -0.015(4) -0.011(4)
C12 0.056(5) 0.021(4) 0.047(5) -0.013(3) -0.011(4) 0.004(3)
C13 0.036(4) 0.020(4) 0.036(4) -0.004(3) 0.001(3) -0.001(3)
C14 0.030(3) 0.019(3) 0.009(3) -0.004(2) 0.002(2) 0.003(3)
C15 0.032(4) 0.020(3) 0.017(3) 0.000(2) -0.001(3) -0.002(3)
C16 0.032(4) 0.038(4) 0.022(3) 0.000(3) -0.004(3) 0.012(3)
C17 0.028(4) 0.042(4) 0.021(3) -0.005(3) 0.001(3) -0.005(3)
C18 0.044(4) 0.027(4) 0.022(3) -0.001(3) 0.010(3) -0.001(3)
C19 0.036(4) 0.022(4) 0.017(3) 0.002(2) 0.005(3) 0.006(3)
C20 0.021(3) 0.018(3) 0.018(3) -0.004(2) 0.006(2) -0.001(3)
C21 0.021(3) 0.018(3) 0.014(3) -0.005(2) 0.003(2) -0.002(3)
C22 0.019(3) 0.013(3) 0.024(3) -0.001(2) -0.001(2) -0.003(2)
C23 0.023(3) 0.022(4) 0.025(3) -0.006(3) 0.004(3) -0.005(3)
C24 0.041(4) 0.019(3) 0.024(3) -0.001(3) 0.013(3) -0.007(3)
C25 0.045(4) 0.023(4) 0.025(3) 0.003(3) 0.003(3) 0.008(3)
C26 0.023(3) 0.025(3) 0.019(3) -0.004(2) 0.002(2) 0.002(3)
C27 0.020(3) 0.019(3) 0.016(3) -0.001(2) 0.004(2) 0.002(2)
C28 0.027(3) 0.021(3) 0.021(3) -0.001(2) 0.007(3) 0.000(3)
C29 0.043(4) 0.023(3) 0.026(3) -0.008(3) 0.000(3) -0.006(3)
C30 0.048(4) 0.022(4) 0.022(3) 0.000(3) 0.013(3) 0.012(3)
C31 0.033(4) 0.029(4) 0.035(4) 0.006(3) 0.015(3) 0.010(3)
C32 0.028(3) 0.029(4) 0.023(3) 0.001(3) 0.009(3) 0.000(3)
C33 0.031(3) 0.022(3) 0.021(3) 0.000(3) -0.002(3) -0.004(3)
C34 0.032(4) 0.034(4) 0.026(3) -0.009(3) 0.014(3) -0.012(3)
C35 0.046(4) 0.045(4) 0.021(3) -0.004(3) 0.014(3) -0.013(3)
C36 0.033(4) 0.055(5) 0.053(5) -0.011(4) 0.023(3) -0.012(4)
C37 0.021(3) 0.019(3) 0.017(3) -0.004(2) 0.003(2) -0.009(3)
C38 0.030(3) 0.028(4) 0.016(3) -0.004(2) -0.002(2) -0.003(3)
C39 0.041(4) 0.025(4) 0.033(4) 0.000(3) 0.005(3) -0.013(3)
C40 0.016(3) 0.025(3) 0.022(3) -0.001(2) 0.002(2) -0.004(3)
C41 0.022(3) 0.029(4) 0.038(4) 0.001(3) -0.001(3) -0.003(3)
C42 0.023(3) 0.040(4) 0.033(4) -0.003(3) -0.002(3) -0.002(3)
C43 0.026(3) 0.012(3) 0.012(3) -0.001(2) 0.007(2) 0.000(3)
C44 0.019(3) 0.019(3) 0.016(3) 0.000(2) 0.007(2) -0.001(3)
C45 0.021(3) 0.024(4) 0.023(3) 0.004(3) 0.004(3) 0.002(3)
C46 0.017(3) 0.033(4) 0.028(3) 0.003(3) 0.001(3) -0.001(3)
C47 0.019(3) 0.028(4) 0.028(3) -0.007(3) 0.005(3) -0.011(3)
C48 0.031(4) 0.015(3) 0.030(3) 0.004(3) 0.004(3) -0.004(3)
C49 0.021(3) 0.020(3) 0.026(3) 0.009(3) -0.002(2) -0.004(3)
C50 0.019(3) 0.013(3) 0.020(3) 0.003(2) 0.005(2) -0.005(2)
C51 0.022(3) 0.019(3) 0.026(3) -0.004(3) 0.003(3) -0.002(3)
C52 0.022(4) 0.027(4) 0.047(4) 0.000(3) 0.009(3) 0.005(3)
C53 0.017(3) 0.047(5) 0.045(4) 0.015(3) -0.001(3) 0.010(3)
C54 0.024(4) 0.047(5) 0.031(4) -0.001(3) -0.009(3) -0.003(3)
C55 0.021(3) 0.025(4) 0.024(3) -0.002(3) 0.007(3) 0.002(3)
C56 0.019(3) 0.020(3) 0.013(3) 0.002(2) -0.001(2) -0.001(3)
C57 0.021(3) 0.013(3) 0.012(3) 0.003(2) 0.007(2) 0.004(2)
C58 0.020(3) 0.020(3) 0.010(3) 0.001(2) 0.005(2) -0.003(3)
C59 0.018(3) 0.023(3) 0.018(3) 0.001(2) 0.007(2) 0.001(3)
C60 0.022(3) 0.017(3) 0.017(3) -0.002(2) 0.005(2) 0.005(3)
C61 0.024(3) 0.020(3) 0.012(3) -0.003(2) 0.002(2) -0.005(3)
C62 0.019(3) 0.017(3) 0.015(3) 0.002(2) 0.000(2) -0.001(2)
C63 0.016(3) 0.015(3) 0.015(3) -0.004(2) -0.001(2) 0.002(2)
C64 0.019(3) 0.016(3) 0.015(3) -0.001(2) 0.001(2) -0.008(2)
C65 0.030(4) 0.025(4) 0.030(3) 0.009(3) 0.012(3) 0.004(3)
C66 0.033(4) 0.039(4) 0.025(3) 0.011(3) 0.006(3) 0.001(3)
C67 0.027(3) 0.038(4) 0.016(3) -0.004(3) 0.007(3) -0.015(3)
C68 0.017(3) 0.033(4) 0.026(3) -0.009(3) 0.005(2) -0.008(3)
C69 0.022(3) 0.026(3) 0.013(3) -0.001(2) 0.000(2) -0.005(3)
C70 0.016(3) 0.019(3) 0.016(3) 0.000(2) 0.001(2) 0.005(2)
C71 0.029(4) 0.048(4) 0.021(3) 0.005(3) 0.000(3) -0.011(3)
C72 0.036(4) 0.061(5) 0.018(3) 0.011(3) -0.001(3) -0.002(4)
C73 0.025(3) 0.039(4) 0.017(3) -0.009(3) -0.006(3) 0.004(3)
C74 0.054(5) 0.032(4) 0.031(4) -0.007(3) -0.007(3) -0.012(4)
C75 0.053(4) 0.023(4) 0.021(3) 0.004(3) -0.008(3) -0.010(3)
C76 0.019(3) 0.023(3) 0.017(3) -0.003(2) 0.002(2) 0.000(3)
C77 0.016(3) 0.025(3) 0.023(3) -0.007(3) -0.001(2) -0.004(3)
C78 0.022(3) 0.044(4) 0.023(3) -0.003(3) 0.003(3) 0.000(3)
C79 0.028(4) 0.054(5) 0.034(4) -0.010(3) 0.011(3) -0.004(3)
C80 0.024(4) 0.050(5) 0.051(5) -0.015(4) 0.013(3) -0.003(3)
C81 0.019(4) 0.059(5) 0.053(5) 0.002(4) -0.001(3) 0.016(3)
C82 0.029(4) 0.035(4) 0.039(4) 0.004(3) 0.008(3) 0.002(3)
C83 0.024(3) 0.024(3) 0.018(3) -0.003(2) 0.001(2) 0.009(3)
C84 0.034(4) 0.035(4) 0.030(4) -0.011(3) -0.003(3) 0.006(3)
C85 0.049(4) 0.033(4) 0.022(3) -0.007(3) -0.010(3) 0.019(3)
C86 0.062(5) 0.041(4) 0.019(3) 0.003(3) 0.003(3) 0.029(4)
C87 0.044(4) 0.030(4) 0.029(4) 0.009(3) 0.017(3) 0.019(3)
C88 0.032(4) 0.026(4) 0.018(3) 0.003(3) 0.007(3) 0.012(3)
C89 0.029(3) 0.025(4) 0.033(4) -0.009(3) 0.004(3) 0.004(3)
C90 0.043(4) 0.026(4) 0.063(5) 0.001(4) 0.016(4) -0.003(3)
C91 0.043(4) 0.035(4) 0.068(5) 0.002(4) 0.023(4) 0.014(4)
C92 0.072(6) 0.042(5) 0.068(6) -0.007(4) -0.007(4) 0.017(4)
C93 0.037(4) 0.033(4) 0.025(3) -0.003(3) 0.011(3) -0.009(3)
C94 0.034(4) 0.030(4) 0.033(4) -0.010(3) 0.008(3) -0.008(3)
C95 0.081(6) 0.047(5) 0.048(5) 0.002(4) 0.018(4) -0.038(4)
C96 0.033(4) 0.031(4) 0.018(3) 0.005(3) 0.003(3) -0.003(3)
C97 0.047(4) 0.057(5) 0.029(4) 0.020(3) 0.007(3) 0.010(4)
C98 0.049(4) 0.030(4) 0.020(3) 0.002(3) 0.006(3) 0.004(3)
C99 0.077(7) 0.138(11) 0.109(9) 0.022(8) 0.026(6) -0.042(7)
C100 0.105(7) 0.147(8) 0.166(9) -0.021(7) 0.037(7) -0.001(6)
C101 0.045(5) 0.117(7) 0.125(7) -0.054(6) 0.016(5) -0.018(5)
C102 0.068(6) 0.131(8) 0.144(8) -0.009(7) 0.007(6) 0.010(6)
C103 0.042(6) 0.210(12) 0.170(11) -0.081(10) -0.012(6) 0.034(7)

loop_
_atom_type_symbol
_atom_type_description
_atom_type_scat_dispersion_real
_atom_type_scat_dispersion_imag
_atom_type_scat_source
C C 0.0033 0.0016 'International Tables Vol C Tables 4.2.6.8 and 6.1.1.4'
H H 0.0000 0.0000 'International Tables Vol C Tables 4.2.6.8 and 6.1.1.4'
N N 0.0061 0.0033 'International Tables Vol C Tables 4.2.6.8 and 6.1.1.4'
Si Si 0.0817 0.0704 'International Tables Vol C Tables 4.2.6.8 and 6.1.1.4'
Zn Zn 0.2839 1.4301 'International Tables Vol C Tables 4.2.6.8 and 6.1.1.4'

loop_
_geom_angle_atom_site_label_1
_geom_angle_atom_site_label_2
_geom_angle_atom_site_label_3
_geom_angle
N1 Zn1 C43 163.9(2)
N1 Si1 C37 110.1(2)
N1 Si1 C34 109.9(2)
C37 Si1 C34 110.7(3)
N1 Si1 C40 103.3(2)
C37 Si1 C40 109.9(2)
C34 Si1 C40 112.6(3)
C1 N1 Si1 121.6(3)
C1 N1 Zn1 122.9(3)
Si1 N1 Zn1 115.5(2)
C6 C1 N1 122.3(4)
C6 C1 C2 117.4(5)
N1 C1 C2 120.3(4)
N2 Zn2 C56 179.0(2)
N2 Si2 C90 103.7(3)
N2 Si2 C96 108.8(2)
C90 Si2 C96 114.8(3)
N2 Si2 C93 111.0(3)
C90 Si2 C93 109.5(3)
C96 Si2 C93 108.9(3)
C57 N2 Si2 122.3(3)
C57 N2 Zn2 117.6(3)
Si2 N2 Zn2 119.9(2)
C3 C2 C1 119.3(5)
C3 C2 C20 121.0(5)
C1 C2 C20 119.6(4)
C4 C3 C2 123.4(5)
C4 C3 H3 118.3
C2 C3 H3 118.3
C3 C4 C5 117.4(5)
C3 C4 C33 120.9(5)
C5 C4 C33 121.5(5)
C4 C5 C6 121.8(5)
C4 C5 H5 119.1
C6 C5 H5 119.1
C5 C6 C1 120.3(5)
C5 C6 C7 116.5(5)
C1 C6 C7 122.8(5)
C14 C7 C6 109.1(4)
C14 C7 C8 113.8(5)
C6 C7 C8 115.3(4)
C14 C7 H7 105.9
C6 C7 H7 105.9
C8 C7 H7 105.9
C13 C8 C9 116.8(6)
C13 C8 C7 119.8(5)
C9 C8 C7 123.4(5)
C10 C9 C8 121.1(6)
C10 C9 H9 119.5
C8 C9 H9 119.5
C11 C10 C9 120.6(6)
C11 C10 H10 119.7
C9 C10 H10 119.7
C10 C11 C12 118.8(6)
C10 C11 H11 120.6
C12 C11 H11 120.6
C11 C12 C13 121.1(6)
C11 C12 H12 119.4
C13 C12 H12 119.4
C8 C13 C12 121.6(6)
C8 C13 H13 119.2
C12 C13 H13 119.2
C15 C14 C19 117.9(5)
C15 C14 C7 124.6(5)
C19 C14 C7 117.4(5)
C14 C15 C16 120.8(5)
C14 C15 H15 119.6
C16 C15 H15 119.6
C17 C16 C15 120.6(6)
C17 C16 H16 119.7
C15 C16 H16 119.7
C16 C17 C18 119.8(6)
C16 C17 H17 120.1
C18 C17 H17 120.1
C17 C18 C19 119.1(6)
C17 C18 H18 120.4
C19 C18 H18 120.4
C14 C19 C18 121.7(5)
C14 C19 H19 119.1
C18 C19 H19 119.1
C2 C20 C27 112.3(4)
C2 C20 C21 112.6(4)
C27 C20 C21 108.6(4)
C2 C20 H20 107.7
C27 C20 H20 107.7
C21 C20 H20 107.7
C26 C21 C22 117.4(5)
C26 C21 C20 119.3(5)
C22 C21 C20 123.1(5)
C23 C22 C21 120.8(5)
C23 C22 H22 119.6
C21 C22 H22 119.6
C24 C23 C22 120.4(5)
C24 C23 H23 119.8
C22 C23 H23 119.8
C23 C24 C25 119.4(5)
C23 C24 H24 120.3
C25 C24 H24 120.3
C26 C25 C24 120.2(6)
C26 C25 H25 119.9
C24 C25 H25 119.9
C25 C26 C21 121.7(5)
C25 C26 H26 119.1
C21 C26 H26 119.1
C28 C27 C32 118.5(5)
C28 C27 C20 121.0(5)
C32 C27 C20 120.5(5)
C29 C28 C27 120.4(5)
C29 C28 H28 119.8
C27 C28 H28 119.8
C30 C29 C28 120.7(6)
C30 C29 H29 119.7
C28 C29 H29 119.7
C31 C30 C29 119.9(5)
C31 C30 H30 120.1
C29 C30 H30 120.1
C30 C31 C32 120.9(6)
C30 C31 H31 119.6
C32 C31 H31 119.6
C27 C32 C31 119.6(6)
C27 C32 H32 120.2
C31 C32 H32 120.2
C4 C33 H33A 109.5
C4 C33 H33B 109.5
H33A C33 H33B 109.5
C4 C33 H33C 109.5
H33A C33 H33C 109.5
H33B C33 H33C 109.5
C35 C34 C36 109.3(5)
C35 C34 Si1 113.8(4)
C36 C34 Si1 114.5(4)
C35 C34 H34 106.2
C36 C34 H34 106.2
Si1 C34 H34 106.2
C34 C35 H35A 109.5
C34 C35 H35B 109.5
H35A C35 H35B 109.5
C34 C35 H35C 109.5
H35A C35 H35C 109.5
H35B C35 H35C 109.5
C34 C36 H36A 109.5
C34 C36 H36B 109.5
H36A C36 H36B 109.5
C34 C36 H36C 109.5
H36A C36 H36C 109.5
H36B C36 H36C 109.5
C38 C37 C39 110.2(4)
C38 C37 Si1 112.0(4)
C39 C37 Si1 117.8(4)
C38 C37 H37 105.2
C39 C37 H37 105.2
Si1 C37 H37 105.2
C37 C38 H38A 109.5
C37 C38 H38B 109.5
H38A C38 H38B 109.5
C37 C38 H38C 109.5
H38A C38 H38C 109.5
H38B C38 H38C 109.5
C37 C39 H39A 109.5
C37 C39 H39B 109.5
H39A C39 H39B 109.5
C37 C39 H39C 109.5
H39A C39 H39C 109.5
H39B C39 H39C 109.5
C41 C40 C42 110.4(5)
C41 C40 Si1 113.2(4)
C42 C40 Si1 115.6(4)
C41 C40 H40 105.5
C42 C40 H40 105.5
Si1 C40 H40 105.5
C40 C41 H41A 109.5
C40 C41 H41B 109.5
H41A C41 H41B 109.5
C40 C41 H41C 109.5
H41A C41 H41C 109.5
H41B C41 H41C 109.5
C40 C42 H42A 109.5
C40 C42 H42B 109.5
H42A C42 H42B 109.5
C40 C42 H42C 109.5
H42A C42 H42C 109.5
H42B C42 H42C 109.5
C50 C43 C44 113.2(4)
C50 C43 C56 114.5(4)
C44 C43 C56 110.9(4)
C50 C43 Zn1 104.2(3)
C44 C43 Zn1 108.1(4)
C56 C43 Zn1 105.3(3)
C49 C44 C45 116.4(5)
C49 C44 C43 124.1(5)
C45 C44 C43 119.4(5)
C46 C45 C44 122.1(5)
C46 C45 H45 118.9
C44 C45 H45 118.9
C45 C46 C47 120.6(5)
C45 C46 H46 119.7
C47 C46 H46 119.7
C46 C47 C48 118.3(5)
C46 C47 H47 120.8
C48 C47 H47 120.8
C47 C48 C49 120.6(5)
C47 C48 H48 119.7
C49 C48 H48 119.7
C44 C49 C48 121.7(5)
C44 C49 H49 119.1
C48 C49 H49 119.1
C55 C50 C51 116.9(5)
C55 C50 C43 122.6(5)
C51 C50 C43 120.4(5)
C52 C51 C50 122.5(6)
C52 C51 H51 118.8
C50 C51 H51 118.8
C51 C52 C53 119.8(6)
C51 C52 H52 120.1
C53 C52 H52 120.1
C54 C53 C52 119.2(6)
C54 C53 H53 120.4
C52 C53 H53 120.4
C53 C54 C55 120.7(6)
C53 C54 H54 119.7
C55 C54 H54 119.7
C50 C55 C54 120.7(5)
C50 C55 H55 119.6
C54 C55 H55 119.6
C43 C56 Zn2 118.6(4)
C43 C56 H56A 107.7
Zn2 C56 H56A 107.7
C43 C56 H56B 107.7
Zn2 C56 H56B 107.7
H56A C56 H56B 107.1
C62 C57 C58 117.6(5)
C62 C57 N2 121.2(5)
C58 C57 N2 121.2(5)
C59 C58 C57 120.4(5)
C59 C58 C76 120.2(5)
C57 C58 C76 119.2(5)
C58 C59 C60 122.5(5)
C58 C59 H59 118.7
C60 C59 H59 118.7
C59 C60 C61 116.6(5)
C59 C60 C89 121.2(5)
C61 C60 C89 122.2(5)
C62 C61 C60 123.1(5)
C62 C61 H61 118.5
C60 C61 H61 118.5
C61 C62 C57 119.7(5)
C61 C62 C63 121.0(5)
C57 C62 C63 118.9(5)
C70 C63 C62 115.0(4)
C70 C63 C64 111.5(4)
C62 C63 C64 110.2(4)
C70 C63 H63 106.5
C62 C63 H63 106.5
C64 C63 H63 106.5
C65 C64 C69 118.5(5)
C65 C64 C63 122.7(5)
C69 C64 C63 118.8(5)
C64 C65 C66 119.7(6)
C64 C65 H65 120.2
C66 C65 H65 120.2
C67 C66 C65 121.4(6)
C67 C66 H66 119.3
C65 C66 H66 119.3
C66 C67 C68 119.4(5)
C66 C67 H67 120.3
C68 C67 H67 120.3
C67 C68 C69 120.3(5)
C67 C68 H68 119.9
C69 C68 H68 119.9
C68 C69 C64 120.8(5)
C68 C69 H69 119.6
C64 C69 H69 119.6
C71 C70 C75 117.0(5)
C71 C70 C63 120.1(5)
C75 C70 C63 122.9(5)
C70 C71 C72 121.6(6)
C70 C71 H71 119.2
C72 C71 H71 119.2
C73 C72 C71 120.1(6)
C73 C72 H72 120.0
C71 C72 H72 120.0
C72 C73 C74 118.5(6)
C72 C73 H73 120.8
C74 C73 H73 120.8
C75 C74 C73 120.9(6)
C75 C74 H74 119.5
C73 C74 H74 119.5
C74 C75 C70 121.9(6)
C74 C75 H75 119.1
C70 C75 H75 119.1
C83 C76 C58 112.2(4)
C83 C76 C77 114.6(4)
C58 C76 C77 113.3(4)
C83 C76 H76 105.2
C58 C76 H76 105.2
C77 C76 H76 105.2
C82 C77 C78 118.0(5)
C82 C77 C76 124.3(5)
C78 C77 C76 117.7(5)
C77 C78 C79 121.5(6)
C77 C78 H78 119.2
C79 C78 H78 119.2
C80 C79 C78 119.9(6)
C80 C79 H79 120.0
C78 C79 H79 120.0
C79 C80 C81 119.8(6)
C79 C80 H80 120.1
C81 C80 H80 120.1
C80 C81 C82 120.3(6)
C80 C81 H81 119.9
C82 C81 H81 119.9
C77 C82 C81 120.5(6)
C77 C82 H82 119.8
C81 C82 H82 119.8
C84 C83 C88 117.7(5)
C84 C83 C76 119.3(5)
C88 C83 C76 123.0(5)
C83 C84 C85 121.7(6)
C83 C84 H84 119.2
C85 C84 H84 119.2
C86 C85 C84 119.6(6)
C86 C85 H85 120.2
C84 C85 H85 120.2
C85 C86 C87 120.0(6)
C85 C86 H86 120.0
C87 C86 H86 120.0
C86 C87 C88 120.1(6)
C86 C87 H87 119.9
C88 C87 H87 119.9
C83 C88 C87 120.8(6)
C83 C88 H88 119.6
C87 C88 H88 119.6
C60 C89 H89A 109.5
C60 C89 H89B 109.5
H89A C89 H89B 109.5
C60 C89 H89C 109.5
H89A C89 H89C 109.5
H89B C89 H89C 109.5
C92 C90 C91 111.9(6)
C92 C90 Si2 117.4(5)
C91 C90 Si2 112.2(5)
C92 C90 H90 104.6
C91 C90 H90 104.6
Si2 C90 H90 104.6
C90 C91 H91A 109.5
C90 C91 H91B 109.5
H91A C91 H91B 109.5
C90 C91 H91C 109.5
H91A C91 H91C 109.5
H91B C91 H91C 109.5
C90 C92 H92A 109.5
C90 C92 H92B 109.5
H92A C92 H92B 109.5
C90 C92 H92C 109.5
H92A C92 H92C 109.5
H92B C92 H92C 109.5
C95 C93 C94 110.8(5)
C95 C93 Si2 115.8(5)
C94 C93 Si2 111.9(4)
C95 C93 H93 105.8
C94 C93 H93 105.8
Si2 C93 H93 105.8
C93 C94 H94A 109.5
C93 C94 H94B 109.5
H94A C94 H94B 109.5
C93 C94 H94C 109.5
H94A C94 H94C 109.5
H94B C94 H94C 109.5
C93 C95 H95A 109.5
C93 C95 H95B 109.5
H95A C95 H95B 109.5
C93 C95 H95C 109.5
H95A C95 H95C 109.5
H95B C95 H95C 109.5
C98 C96 C97 110.1(5)
C98 C96 Si2 112.9(4)
C97 C96 Si2 114.2(4)
C98 C96 H96 106.4
C97 C96 H96 106.4
Si2 C96 H96 106.4
C96 C97 H97A 109.5
C96 C97 H97B 109.5
H97A C97 H97B 109.5
C96 C97 H97C 109.5
H97A C97 H97C 109.5
H97B C97 H97C 109.5
C96 C98 H98A 109.5
C96 C98 H98B 109.5
H98A C98 H98B 109.5
C96 C98 H98C 109.5
H98A C98 H98C 109.5
H98B C98 H98C 109.5
C100 C99 H99A 109.5
C100 C99 H99B 109.5
H99A C99 H99B 109.5
C100 C99 H99C 109.5
H99A C99 H99C 109.5
H99B C99 H99C 109.5
C99 C100 C101 109.9(11)
C99 C100 H10H 109.7
C101 C100 H10H 109.7
C99 C100 H10I 109.7
C101 C100 H10I 109.7
H10H C100 H10I 108.2
C102 C101 C100 114.0(10)
C102 C101 H10A 108.8
C100 C101 H10A 108.8
C102 C101 H10B 108.8
C100 C101 H10B 108.8
H10A C101 H10B 107.6
C103 C102 C101 123.2(12)
C103 C102 H10C 106.5
C101 C102 H10C 106.5
C103 C102 H10D 106.5
C101 C102 H10D 106.5
H10C C102 H10D 106.5
C102 C103 H10E 109.5
C102 C103 H10F 109.5
H10E C103 H10F 109.5
C102 C103 H10G 109.5
H10E C103 H10G 109.5
H10F C103 H10G 109.5

loop_
_geom_bond_atom_site_label_1
_geom_bond_atom_site_label_2
_geom_bond_distance
Zn1 N1 1.860(4)
Zn1 C43 1.998(5)
Si1 N1 1.751(4)
Si1 C37 1.883(6)
Si1 C34 1.892(6)
Si1 C40 1.909(6)
N1 C1 1.418(6)
C1 C6 1.411(7)
C1 C2 1.429(7)
Zn2 N2 1.863(4)
Zn2 C56 1.955(5)
Si2 N2 1.740(5)
Si2 C90 1.888(7)
Si2 C96 1.906(6)
Si2 C93 1.910(6)
N2 C57 1.425(6)
C2 C3 1.384(7)
C2 C20 1.525(7)
C3 C4 1.375(7)
C3 H3 0.9500
C4 C5 1.384(7)
C4 C33 1.510(7)
C5 C6 1.401(7)
C5 H5 0.9500
C6 C7 1.527(7)
C7 C14 1.522(8)
C7 C8 1.533(8)
C7 H7 1.0000
C8 C13 1.378(8)
C8 C9 1.399(7)
C9 C10 1.388(8)
C9 H9 0.9500
C10 C11 1.366(9)
C10 H10 0.9500
C11 C12 1.366(9)
C11 H11 0.9500
C12 C13 1.378(8)
C12 H12 0.9500
C13 H13 0.9500
C14 C15 1.378(7)
C14 C19 1.391(7)
C15 C16 1.395(8)
C15 H15 0.9500
C16 C17 1.372(8)
C16 H16 0.9500
C17 C18 1.382(8)
C17 H17 0.9500
C18 C19 1.395(8)
C18 H18 0.9500
C19 H19 0.9500
C20 C27 1.527(7)
C20 C21 1.530(7)
C20 H20 1.0000
C21 C26 1.388(7)
C21 C22 1.399(7)
C22 C23 1.392(7)
C22 H22 0.9500
C23 C24 1.375(8)
C23 H23 0.9500
C24 C25 1.384(8)
C24 H24 0.9500
C25 C26 1.379(8)
C25 H25 0.9500
C26 H26 0.9500
C27 C28 1.392(7)
C27 C32 1.393(7)
C28 C29 1.389(7)
C28 H28 0.9500
C29 C30 1.368(8)
C29 H29 0.9500
C30 C31 1.358(8)
C30 H30 0.9500
C31 C32 1.405(8)
C31 H31 0.9500
C32 H32 0.9500
C33 H33A 0.9800
C33 H33B 0.9800
C33 H33C 0.9800
C34 C35 1.530(8)
C34 C36 1.551(8)
C34 H34 1.0000
C35 H35A 0.9800
C35 H35B 0.9800
C35 H35C 0.9800
C36 H36A 0.9800
C36 H36B 0.9800
C36 H36C 0.9800
C37 C38 1.532(7)
C37 C39 1.534(7)
C37 H37 1.0000
C38 H38A 0.9800
C38 H38B 0.9800
C38 H38C 0.9800
C39 H39A 0.9800
C39 H39B 0.9800
C39 H39C 0.9800
C40 C41 1.531(8)
C40 C42 1.547(8)
C40 H40 1.0000
C41 H41A 0.9800
C41 H41B 0.9800
C41 H41C 0.9800
C42 H42A 0.9800
C42 H42B 0.9800
C42 H42C 0.9800
C43 C50 1.513(8)
C43 C44 1.528(8)
C43 C56 1.533(8)
C44 C49 1.384(7)
C44 C45 1.393(7)
C45 C46 1.377(8)
C45 H45 0.9500
C46 C47 1.379(8)
C46 H46 0.9500
C47 C48 1.383(8)
C47 H47 0.9500
C48 C49 1.385(7)
C48 H48 0.9500
C49 H49 0.9500
C50 C55 1.389(7)
C50 C51 1.398(7)
C51 C52 1.362(8)
C51 H51 0.9500
C52 C53 1.389(9)
C52 H52 0.9500
C53 C54 1.370(9)
C53 H53 0.9500
C54 C55 1.395(8)
C54 H54 0.9500
C55 H55 0.9500
C56 H56A 0.9900
C56 H56B 0.9900
C57 C62 1.408(7)
C57 C58 1.418(7)
C58 C59 1.380(7)
C58 C76 1.530(7)
C59 C60 1.384(7)
C59 H59 0.9500
C60 C61 1.391(7)
C60 C89 1.499(7)
C61 C62 1.384(7)
C61 H61 0.9500
C62 C63 1.530(7)
C63 C70 1.521(7)
C63 C64 1.540(7)
C63 H63 1.0000
C64 C65 1.379(8)
C64 C69 1.400(7)
C65 C66 1.391(7)
C65 H65 0.9500
C66 C67 1.369(8)
C66 H66 0.9500
C67 C68 1.370(8)
C67 H67 0.9500
C68 C69 1.378(7)
C68 H68 0.9500
C69 H69 0.9500
C70 C71 1.374(7)
C70 C75 1.378(8)
C71 C72 1.398(8)
C71 H71 0.9500
C72 C73 1.368(8)
C72 H72 0.9500
C73 C74 1.376(8)
C73 H73 0.9500
C74 C75 1.370(8)
C74 H74 0.9500
C75 H75 0.9500
C76 C83 1.519(7)
C76 C77 1.535(7)
C76 H76 1.0000
C77 C82 1.370(8)
C77 C78 1.376(7)
C78 C79 1.383(8)
C78 H78 0.9500
C79 C80 1.355(9)
C79 H79 0.9500
C80 C81 1.366(9)
C80 H80 0.9500
C81 C82 1.394(8)
C81 H81 0.9500
C82 H82 0.9500
C83 C84 1.381(8)
C83 C88 1.389(8)
C84 C85 1.390(8)
C84 H84 0.9500
C85 C86 1.368(9)
C85 H85 0.9500
C86 C87 1.374(9)
C86 H86 0.9500
C87 C88 1.390(7)
C87 H87 0.9500
C88 H88 0.9500
C89 H89A 0.9800
C89 H89B 0.9800
C89 H89C 0.9800
C90 C92 1.515(9)
C90 C91 1.538(10)
C90 H90 1.0000
C91 H91A 0.9800
C91 H91B 0.9800
C91 H91C 0.9800
C92 H92A 0.9800
C92 H92B 0.9800
C92 H92C 0.9800
C93 C95 1.521(8)
C93 C94 1.529(8)
C93 H93 1.0000
C94 H94A 0.9800
C94 H94B 0.9800
C94 H94C 0.9800
C95 H95A 0.9800
C95 H95B 0.9800
C95 H95C 0.9800
C96 C98 1.504(8)
C96 C97 1.542(8)
C96 H96 1.0000
C97 H97A 0.9800
C97 H97B 0.9800
C97 H97C 0.9800
C98 H98A 0.9800
C98 H98B 0.9800
C98 H98C 0.9800
C99 C100 1.459(10)
C99 H99A 0.9800
C99 H99B 0.9800
C99 H99C 0.9800
C100 C101 1.467(10)
C100 H10H 0.9900
C100 H10I 0.9900
C101 C102 1.464(10)
C101 H10A 0.9900
C101 H10B 0.9900
C102 C103 1.427(10)
C102 H10C 0.9900
C102 H10D 0.9900
C103 H10E 0.9800
C103 H10F 0.9800
C103 H10G 0.9800
